data_7717803
loop_
_publ_author_name
'Khorshidi, Ghazaleh'
'Notash, Behrouz'

_publ_section_title
;
 Controlling pseudopolymorphism via robust and repetitive
 solvent-containing supramolecular interactions in urea-based
 isostructural coordination polymers
;
_journal_name_full 'Dalton Transactions'
_journal_paper_doi 10.1039/D4DT03344B
_journal_year 2025
_chemical_formula_moiety 'C11 H10 I2 N4 O Zn, C H4 O'
_chemical_formula_sum 'C12 H14 I2 N4 O2 Zn'
_chemical_formula_weight 565.46
_space_group_crystal_system orthorhombic
_space_group_IT_number 33
_space_group_name_Hall 'P 2c -2n'
_space_group_name_H-M_alt 'P n a 21'
_atom_sites_solution_hydrogens mixed
_audit_creation_method SHELXL-2018/3
_audit_update_record
;
2025-01-06 deposited with the CCDC.	2025-01-10 downloaded from the CCDC.
;
_cell_angle_alpha 90
_cell_angle_beta 90
_cell_angle_gamma 90
_cell_formula_units_Z 4
_cell_length_a 9.1201(18)
_cell_length_b 10.018(2)
_cell_length_c 19.490(4)
_cell_measurement_reflns_used 2699
_cell_measurement_temperature 298(2)
_cell_measurement_theta_max 24.977
_cell_measurement_theta_min 2.286
_cell_volume 1780.7(6)
_computing_cell_refinement 'X-Area (Stoe & Cie GmbH, 2005)'
_computing_data_collection 'X-Area (Stoe & Cie GmbH, 2005)'
_computing_data_reduction 'X-Area (Stoe & Cie GmbH, 2005)'
_computing_molecular_graphics 'ORTEP-3 for Windows (Farrugia, 1997)'
_computing_publication_material 'WinGX (Farrugia, 1999)'
_computing_structure_refinement 'SHELXL-2018/3 (Sheldrick, 2018)'
_computing_structure_solution 'SHELXS-97 (Sheldrick, 2008)'
_diffrn_ambient_temperature 298(2)
_diffrn_detector_area_resol_mean '0.15 mm'
_diffrn_measured_fraction_theta_full 0.999
_diffrn_measured_fraction_theta_max 0.999
_diffrn_measurement_device_type 'STOE IPDS 2T'
_diffrn_measurement_method 'rotation method'
_diffrn_radiation_type MoK\a
_diffrn_radiation_wavelength 0.71073
_diffrn_reflns_av_R_equivalents 0.1182
_diffrn_reflns_av_unetI/netI 0.0905
_diffrn_reflns_Laue_measured_fraction_full 0.999
_diffrn_reflns_Laue_measured_fraction_max 0.999
_diffrn_reflns_limit_h_max 10
_diffrn_reflns_limit_h_min -9
_diffrn_reflns_limit_k_max 11
_diffrn_reflns_limit_k_min -11
_diffrn_reflns_limit_l_max 20
_diffrn_reflns_limit_l_min -23
_diffrn_reflns_number 5320
_diffrn_reflns_point_group_measured_fraction_full 0.863
_diffrn_reflns_point_group_measured_fraction_max 0.863
_diffrn_reflns_theta_full 24.977
_diffrn_reflns_theta_max 24.977
_diffrn_reflns_theta_min 2.286
_exptl_absorpt_coefficient_mu 4.854
_exptl_absorpt_correction_type numerical
_exptl_absorpt_process_details 'shape of crystal determined optically'
_exptl_crystal_colour colorless
_exptl_crystal_density_diffrn 2.109
_exptl_crystal_description needle
_exptl_crystal_F_000 1064
_exptl_crystal_size_max 0.500
_exptl_crystal_size_mid 0.200
_exptl_crystal_size_min 0.200
_exptl_transmission_factor_max 0.444
_exptl_transmission_factor_min 0.195
_refine_diff_density_max 0.971
_refine_diff_density_min -1.278
_refine_diff_density_rms 0.167
_refine_ls_abs_structure_details
;
 Classical Flack method preferred over Parsons because s.u. lower.
;
_refine_ls_abs_structure_Flack -0.06(9)
_refine_ls_extinction_method none
_refine_ls_goodness_of_fit_ref 0.974
_refine_ls_hydrogen_treatment mixed
_refine_ls_matrix_type full
_refine_ls_number_parameters 188
_refine_ls_number_reflns 2699
_refine_ls_number_restraints 11
_refine_ls_restrained_S_all 0.973
_refine_ls_R_factor_all 0.0888
_refine_ls_R_factor_gt 0.0681
_refine_ls_shift/su_max 0.000
_refine_ls_shift/su_mean 0.000
_refine_ls_structure_factor_coef Fsqd
_refine_ls_weighting_details 'w=1/[\s^2^(Fo^2^)+(0.1060P)^2^] where P=(Fo^2^+2Fc^2^)/3'
_refine_ls_weighting_scheme calc
_refine_ls_wR_factor_gt 0.1642
_refine_ls_wR_factor_ref 0.1757
_reflns_Friedel_coverage 0.673
_reflns_Friedel_fraction_full 0.717
_reflns_Friedel_fraction_max 0.717
_reflns_number_gt 2010
_reflns_number_total 2699
_reflns_threshold_expression 'I > 2\s(I)'
_cod_data_source_file d4dt03344b2.cif
_cod_data_source_block shelx_Zn-MeOH
_cod_original_cell_volume 1780.8(6)
_cod_database_code 7717803
_shelx_shelxl_version_number 2018/3
_shelx_space_group_comment
;
The symmetry employed for this shelxl refinement is uniquely defined
by the following loop, which should always be used as a source of
symmetry information in preference to the above space-group names.
They are only intended as comments.
;
_shelx_estimated_absorpt_t_min 0.195
_shelx_estimated_absorpt_t_max 0.444

loop_
_space_group_symop_operation_xyz
'x, y, z'
'-x, -y, z+1/2'
'x+1/2, -y+1/2, z'
'-x+1/2, y+1/2, z+1/2'

loop_
_atom_site_label
_atom_site_type_symbol
_atom_site_fract_x
_atom_site_fract_y
_atom_site_fract_z
_atom_site_U_iso_or_equiv
_atom_site_adp_type
_atom_site_occupancy
_atom_site_site_symmetry_order
_atom_site_calc_flag
_atom_site_refinement_flags_posn
_atom_site_refinement_flags_adp
_atom_site_refinement_flags_occupancy
_atom_site_disorder_assembly
_atom_site_disorder_group
Zn1 Zn 0.7404(3) 0.0445(3) 0.24970(15) 0.0475(7) Uani 1 1 d . . . . .
I1 I 0.94698(19) -0.07443(17) 0.18644(10) 0.0673(6) Uani 1 1 d . . . . .
I2 I 0.78365(18) 0.2676(2) 0.31211(9) 0.0668(6) Uani 1 1 d . . . . .
O1 O 0.2265(18) 0.319(2) 0.0139(9) 0.056(4) Uani 1 1 d . . . . .
O2 O 0.081(4) 0.890(3) 0.9631(15) 0.146(12) Uani 1 1 d D . . . .
N1 N 0.5699(18) 0.0699(17) 0.1819(11) 0.043(4) Uani 1 1 d . . . . .
N2 N 0.2320(19) 0.102(2) 0.0392(10) 0.048(4) Uani 1 1 d D . . . .
N3 N 0.0786(18) 0.1733(18) -0.0428(9) 0.043(4) Uani 1 1 d D . . . .
N4 N -0.1525(19) 0.4174(19) -0.1795(9) 0.046(4) Uani 1 1 d . . . . .
C1 C 0.531(2) 0.190(2) 0.1620(11) 0.043(5) Uani 1 1 d . . . . .
H1 H 0.578999 0.264187 0.179546 0.052 Uiso 1 1 calc R U . . .
C2 C 0.498(3) -0.036(3) 0.1603(15) 0.063(5) Uani 1 1 d . . . . .
H2 H 0.523247 -0.119370 0.177802 0.076 Uiso 1 1 calc R U . . .
C3 C 0.386(3) -0.028(3) 0.1125(14) 0.063(5) Uani 1 1 d . . . . .
H3 H 0.339393 -0.104608 0.096651 0.076 Uiso 1 1 calc R U . . .
C4 C 0.414(3) 0.207(2) 0.1134(11) 0.046(5) Uani 1 1 d . . . . .
H4 H 0.386875 0.292015 0.098841 0.056 Uiso 1 1 calc R U . . .
C5 C 0.344(2) 0.096(2) 0.0890(10) 0.041(5) Uani 1 1 d . . . . .
C6 C 0.183(2) 0.207(3) 0.0052(13) 0.049(6) Uani 1 1 d . . . . .
C7 C 0.006(3) 0.260(2) -0.0867(12) 0.047(5) Uani 1 1 d . . . . .
C9 C -0.087(3) 0.203(3) -0.1333(13) 0.057(6) Uani 1 1 d . . . . .
H9 H -0.099875 0.110900 -0.134788 0.069 Uiso 1 1 calc R U . . .
C8 C 0.022(3) 0.400(3) -0.0863(13) 0.060(7) Uani 1 1 d . . . . .
H8 H 0.087027 0.441465 -0.056490 0.072 Uiso 1 1 calc R U . . .
C11 C -0.061(3) 0.473(3) -0.1308(15) 0.063(7) Uani 1 1 d . . . . .
H11 H -0.055226 0.565242 -0.128284 0.075 Uiso 1 1 calc R U . . .
C10 C -0.163(2) 0.288(3) -0.1793(12) 0.050(6) Uani 1 1 d . . . . .
H10 H -0.224452 0.248924 -0.211499 0.060 Uiso 1 1 calc R U . . .
C12 C -0.025(6) 0.796(5) 0.988(3) 0.146(12) Uani 1 1 d D . . . .
H12A H -0.057253 0.741349 0.950190 0.219 Uiso 1 1 calc R U . . .
H12B H -0.106628 0.843243 1.006694 0.219 Uiso 1 1 calc R U . . .
H12C H 0.019325 0.741120 1.022201 0.219 Uiso 1 1 calc R U . . .
H2A H 0.197(18) 0.034(5) 0.029(8) 0.176 Uiso 1 1 d D U . . .
H3A H 0.062(7) 0.097(4) -0.044(3) 0.176 Uiso 1 1 d D U . . .
H2B H 0.116(7) 0.858(9) 0.9305(18) 0.176 Uiso 1 1 d D U . . .

loop_
_atom_site_aniso_label
_atom_site_aniso_U_11
_atom_site_aniso_U_22
_atom_site_aniso_U_33
_atom_site_aniso_U_23
_atom_site_aniso_U_13
_atom_site_aniso_U_12
Zn1 0.0522(14) 0.0534(17) 0.0369(13) 0.0089(13) -0.0028(11) -0.0017(11)
I1 0.0771(11) 0.0566(10) 0.0683(11) 0.0107(11) 0.0173(9) 0.0147(8)
I2 0.0741(10) 0.0709(13) 0.0553(10) -0.0103(10) 0.0018(9) -0.0187(9)
O1 0.065(10) 0.059(13) 0.045(9) 0.013(9) -0.013(7) 0.004(9)
O2 0.24(3) 0.11(2) 0.082(17) -0.034(15) 0.019(17) -0.09(2)
N1 0.052(9) 0.042(9) 0.035(9) 0.013(9) -0.004(8) -0.001(8)
N2 0.050(10) 0.050(12) 0.042(11) 0.003(9) -0.008(8) -0.001(9)
N3 0.051(10) 0.035(10) 0.044(11) 0.002(8) -0.011(8) -0.008(8)
N4 0.058(10) 0.049(12) 0.031(9) 0.013(9) -0.001(8) -0.004(8)
C1 0.047(12) 0.046(13) 0.037(12) 0.009(10) -0.009(9) -0.005(9)
C2 0.084(12) 0.046(10) 0.059(11) 0.003(9) -0.025(8) -0.004(9)
C3 0.084(12) 0.046(10) 0.059(11) 0.003(9) -0.025(8) -0.004(9)
C4 0.065(13) 0.042(13) 0.031(11) 0.002(10) -0.013(10) 0.002(11)
C5 0.051(11) 0.045(13) 0.027(10) 0.003(10) 0.004(9) 0.006(10)
C6 0.038(11) 0.056(15) 0.052(14) -0.015(12) 0.001(9) 0.007(11)
C7 0.067(14) 0.038(13) 0.034(12) -0.008(11) -0.003(10) 0.009(11)
C9 0.059(13) 0.060(15) 0.052(15) 0.014(13) 0.000(11) -0.003(12)
C8 0.073(16) 0.065(18) 0.042(14) 0.010(13) -0.018(12) 0.002(13)
C11 0.064(15) 0.049(13) 0.075(18) 0.009(15) -0.021(13) 0.000(12)
C10 0.056(11) 0.060(16) 0.034(13) -0.006(12) 0.003(11) -0.004(11)
C12 0.24(3) 0.11(2) 0.082(17) -0.034(15) 0.019(17) -0.09(2)

loop_
_atom_type_symbol
_atom_type_description
_atom_type_scat_dispersion_real
_atom_type_scat_dispersion_imag
_atom_type_scat_source
C C 0.0033 0.0016 'International Tables Vol C Tables 4.2.6.8 and 6.1.1.4'
H H 0.0000 0.0000 'International Tables Vol C Tables 4.2.6.8 and 6.1.1.4'
N N 0.0061 0.0033 'International Tables Vol C Tables 4.2.6.8 and 6.1.1.4'
O O 0.0106 0.0060 'International Tables Vol C Tables 4.2.6.8 and 6.1.1.4'
Zn Zn 0.2839 1.4301 'International Tables Vol C Tables 4.2.6.8 and 6.1.1.4'
I I -0.4742 1.8119 'International Tables Vol C Tables 4.2.6.8 and 6.1.1.4'

loop_
_geom_angle_atom_site_label_1
_geom_angle_atom_site_label_2
_geom_angle_atom_site_label_3
_geom_angle
_geom_angle_site_symmetry_1
_geom_angle_site_symmetry_3
_geom_angle_publ_flag
N4 Zn1 N1 102.4(7) 4_545 . ?
N4 Zn1 I1 109.0(5) 4_545 . ?
N1 Zn1 I1 107.8(6) . . ?
N4 Zn1 I2 106.4(5) 4_545 . ?
N1 Zn1 I2 108.2(5) . . ?
I1 Zn1 I2 121.43(11) . . ?
C12 O2 H2B 106(7) . . ?
C1 N1 C2 121(2) . . ?
C1 N1 Zn1 120.6(15) . . ?
C2 N1 Zn1 118.8(16) . . ?
C6 N2 C5 129(2) . . ?
C6 N2 H2A 116(4) . . ?
C5 N2 H2A 116(4) . . ?
C6 N3 C7 126(2) . . ?
C6 N3 H3A 113(4) . . ?
C7 N3 H3A 120(4) . . ?
C10 N4 C11 116(2) . . ?
C10 N4 Zn1 126.6(17) . 4_554 ?
C11 N4 Zn1 116.9(16) . 4_554 ?
N1 C1 C4 121(2) . . ?
N1 C1 H1 119.7 . . ?
C4 C1 H1 119.7 . . ?
N1 C2 C3 122(2) . . ?
N1 C2 H2 118.9 . . ?
C3 C2 H2 118.9 . . ?
C5 C3 C2 119(2) . . ?
C5 C3 H3 120.6 . . ?
C2 C3 H3 120.6 . . ?
C5 C4 C1 118(2) . . ?
C5 C4 H4 120.8 . . ?
C1 C4 H4 120.8 . . ?
C4 C5 C3 119(2) . . ?
C4 C5 N2 123(2) . . ?
C3 C5 N2 118(2) . . ?
O1 C6 N2 124(2) . . ?
O1 C6 N3 124(2) . . ?
N2 C6 N3 112(2) . . ?
C9 C7 N3 116(2) . . ?
C9 C7 C8 119(2) . . ?
N3 C7 C8 125(2) . . ?
C7 C9 C10 118(2) . . ?
C7 C9 H9 121.1 . . ?
C10 C9 H9 121.1 . . ?
C11 C8 C7 118(2) . . ?
C11 C8 H8 121.0 . . ?
C7 C8 H8 121.0 . . ?
C8 C11 N4 124(2) . . ?
C8 C11 H11 118.0 . . ?
N4 C11 H11 118.0 . . ?
N4 C10 C9 125(2) . . ?
N4 C10 H10 117.7 . . ?
C9 C10 H10 117.7 . . ?
O2 C12 H12A 109.5 . . ?
O2 C12 H12B 109.5 . . ?
H12A C12 H12B 109.5 . . ?
O2 C12 H12C 109.5 . . ?
H12A C12 H12C 109.5 . . ?
H12B C12 H12C 109.5 . . ?

loop_
_geom_bond_atom_site_label_1
_geom_bond_atom_site_label_2
_geom_bond_distance
_geom_bond_site_symmetry_2
_geom_bond_publ_flag
Zn1 N4 2.041(17) 4_545 ?
Zn1 N1 2.057(19) . ?
Zn1 I1 2.547(3) . ?
Zn1 I2 2.575(4) . ?
O1 C6 1.20(3) . ?
O2 C12 1.43(5) . ?
O2 H2B 0.78(3) . ?
N1 C1 1.31(3) . ?
N1 C2 1.32(3) . ?
N2 C6 1.32(3) . ?
N2 C5 1.41(3) . ?
N2 H2A 0.77(3) . ?
N3 C6 1.38(3) . ?
N3 C7 1.39(3) . ?
N3 H3A 0.78(3) . ?
N4 C10 1.30(3) . ?
N4 C11 1.38(3) . ?
C1 C4 1.43(3) . ?
C1 H1 0.9300 . ?
C2 C3 1.39(4) . ?
C2 H2 0.9300 . ?
C3 C5 1.37(3) . ?
C3 H3 0.9300 . ?
C4 C5 1.37(3) . ?
C4 H4 0.9300 . ?
C7 C9 1.37(4) . ?
C7 C8 1.41(4) . ?
C9 C10 1.42(3) . ?
C9 H9 0.9300 . ?
C8 C11 1.36(3) . ?
C8 H8 0.9300 . ?
C11 H11 0.9300 . ?
C10 H10 0.9300 . ?
C12 H12A 0.9600 . ?
C12 H12B 0.9600 . ?
C12 H12C 0.9600 . ?

loop_
_geom_torsion_atom_site_label_1
_geom_torsion_atom_site_label_2
_geom_torsion_atom_site_label_3
_geom_torsion_atom_site_label_4
_geom_torsion
_geom_torsion_site_symmetry_1
_geom_torsion_site_symmetry_2
_geom_torsion_site_symmetry_3
_geom_torsion_site_symmetry_4
_geom_torsion_publ_flag
C2 N1 C1 C4 -4(4) . . . . ?
Zn1 N1 C1 C4 178.5(17) . . . . ?
C1 N1 C2 C3 5(4) . . . . ?
Zn1 N1 C2 C3 -177(2) . . . . ?
N1 C2 C3 C5 -3(5) . . . . ?
N1 C1 C4 C5 1(4) . . . . ?
C1 C4 C5 C3 1(3) . . . . ?
C1 C4 C5 N2 -178(2) . . . . ?
C2 C3 C5 C4 0(4) . . . . ?
C2 C3 C5 N2 179(2) . . . . ?
C6 N2 C5 C4 5(4) . . . . ?
C6 N2 C5 C3 -174(2) . . . . ?
C5 N2 C6 O1 -3(4) . . . . ?
C5 N2 C6 N3 176.0(19) . . . . ?
C7 N3 C6 O1 -1(4) . . . . ?
C7 N3 C6 N2 180(2) . . . . ?
C6 N3 C7 C9 176(2) . . . . ?
C6 N3 C7 C8 -4(4) . . . . ?
N3 C7 C9 C10 -180(2) . . . . ?
C8 C7 C9 C10 0(4) . . . . ?
C9 C7 C8 C11 3(4) . . . . ?
N3 C7 C8 C11 -178(2) . . . . ?
C7 C8 C11 N4 -5(4) . . . . ?
C10 N4 C11 C8 3(4) . . . . ?
Zn1 N4 C11 C8 -171(2) 4_554 . . . ?
C11 N4 C10 C9 0(3) . . . . ?
Zn1 N4 C10 C9 172.9(17) 4_554 . . . ?
C7 C9 C10 N4 -1(4) . . . . ?
